data_9012382
loop_
_publ_author_name
'El-Boragy M'
'Bhan, S.'
'Schubert, K.'

_publ_section_title
;
 Die kristallstruktur von Pd5Sb2 und Ni5As2 und einigen varianten
;
_journal_name_full 'Journal of the Less-Common Metals'
_journal_page_first 445
_journal_page_last 458
_journal_paper_doi 10.1016/0022-5088(70)90132-3
_journal_volume 22
_journal_year 1970
_chemical_compound_source Synthetic
_chemical_formula_sum 'Pd5 Sb2'
_chemical_name_mineral Stibiopalladinite
_space_group_IT_number 185
_symmetry_space_group_name_Hall 'P 6c -2'
_symmetry_space_group_name_H-M 'P 63 c m'
_cell_angle_alpha 90
_cell_angle_beta 90
_cell_angle_gamma 120
_cell_length_a 7.606
_cell_length_b 7.606
_cell_length_c 13.863
_cell_formula_units_Z 6
_cell_volume 694.545
_database_code_amcsd 0014134
_exptl_crystal_density_diffrn 11.126
_cod_database_code 9012382

loop_
_space_group_symop_operation_xyz
x,y,z
-x,-x+y,z
x-y,x,1/2+z
-y,-x,1/2+z
-y,x-y,z
x-y,-y,z
-x,-y,1/2+z
x,x-y,1/2+z
-x+y,-x,z
y,x,z
y,-x+y,1/2+z
-x+y,y,1/2+z

loop_
_atom_site_label
_atom_site_fract_x
_atom_site_fract_y
_atom_site_fract_z
_atom_site_U_iso_or_equiv
Pd1 0.00000 0.00000 0.95100 0.00494
Pd2 0.33333 0.66667 0.09300 0.01026
Pd3 0.25900 0.00000 0.11500 0.00874
Pd4 0.63000 0.00000 0.21200 0.01900
Pd5 0.30600 0.00000 0.32000 0.00329
Pd6 0.62400 0.00000 0.42500 0.03458
Sb1 0.00000 0.00000 0.23500 0.01165
Sb2 0.33333 0.66667 0.28800 0.00013
Sb3 0.66100 0.00000 0.01800 0.01153

loop_
_cod_related_entry_id
_cod_related_entry_database
_cod_related_entry_code
1 AMCSD 0014134
